data_7000501
loop_
_publ_author_name
'Rigamonti, Luca'
'Manassero, Carlo'
'Rusconi, Michele'
'Manassero, Mario'
'Pasini, Alessandro'

_publ_section_title
;
 cis Influence in trans-Pt(PPh3)2 complexes
;
_journal_issue 7
_journal_name_full 'Dalton Transactions'
_journal_page_first 1206
_journal_page_last 1213
_journal_paper_doi 10.1039/b813125b
_journal_year 2009
_chemical_formula_sum 'C36 H30 Cl N O3 P2 Pt'
_chemical_formula_weight 817.14
_chemical_name_common (trans-Pt(PPh3)2Cl(NO3))
_space_group_IT_number 14
_symmetry_cell_setting monoclinic
_symmetry_space_group_name_Hall '-P 2yn'
_symmetry_space_group_name_H-M 'P 1 21/n 1'
_audit_creation_date 08-02-23
_audit_creation_method 'from The Personal SDP version 2.1.1'
_cell_angle_alpha 90
_cell_angle_beta 111.77(1)
_cell_angle_gamma 90
_cell_formula_units_Z 4
_cell_length_a 11.901(1)
_cell_length_b 23.988(2)
_cell_length_c 12.213(1)
_cell_measurement_reflns_used 147
_cell_measurement_temperature 223
_cell_measurement_theta_max 23
_cell_measurement_theta_min 3
_cell_volume 3237.9(5)
_computing_cell_refinement 'SMART (Bruker)'
_computing_data_collection 'SMART (Bruker)'
_computing_data_reduction 'SAINT (Bruker)'
_computing_structure_refinement ' Full-matrix least-squares (The Personal SDP, 1991)'
_computing_structure_solution ' SHELXS-86 (Sheldrick, 1986) as implemented in The Personal SDP'
_diffrn_ambient_temperature 223
_diffrn_measured_fraction_theta_full 0.99
_diffrn_measured_fraction_theta_max 0.34
_diffrn_measurement_device 'SMART (Bruker)'
_diffrn_measurement_method omega
_diffrn_radiation_detector 'SMART CCD area detector'
_diffrn_radiation_monochromator graphite
_diffrn_radiation_source 'fine-focus sealed tube'
_diffrn_radiation_type Mo-K\a
_diffrn_radiation_wavelength 0.71073
_diffrn_reflns_limit_h_max 15
_diffrn_reflns_limit_h_min -16
_diffrn_reflns_limit_k_max 33
_diffrn_reflns_limit_k_min -33
_diffrn_reflns_limit_l_max 16
_diffrn_reflns_limit_l_min -16
_diffrn_reflns_reduction_process SAINT
_diffrn_reflns_theta_full 28.00
_diffrn_reflns_theta_max 30.00
_diffrn_reflns_theta_min 3.00
_diffrn_standards_decay_% 0.00
_diffrn_standards_number 315
_exptl_absorpt_coefficient_mu 4.594
_exptl_absorpt_correction_T_max 1.000
_exptl_absorpt_correction_T_min 0.619
_exptl_absorpt_correction_type empirical
_exptl_absorpt_process_details ' SADABS'
_exptl_crystal_colour 'pale yellow'
_exptl_crystal_density_diffrn 1.676
_exptl_crystal_description prism
_exptl_crystal_F_000 1608
_exptl_crystal_size_max 0.490
_exptl_crystal_size_mid 0.320
_exptl_crystal_size_min 0.280
_refine_diff_density_max 1.985
_refine_diff_density_min -1.150
_refine_ls_goodness_of_fit_all 1.003
_refine_ls_goodness_of_fit_obs 1.003
_refine_ls_hydrogen_treatment noref
_refine_ls_matrix_type full
_refine_ls_number_constraints 0
_refine_ls_number_parameters 397
_refine_ls_number_reflns 8584
_refine_ls_number_restraints 0
_refine_ls_R_factor_all 0.028
_refine_ls_R_factor_obs 0.028
_refine_ls_shift/esd_max 0.004
_refine_ls_shift/esd_mean 0.000
_refine_ls_structure_factor_coef Fsqd
_refine_ls_weighting_scheme calc
_refine_ls_wR_factor_obs 0.051
_cod_data_source_file b813125b.txt
_cod_data_source_block compound_t-4
_cod_original_cell_volume 3237.9(4)
_cod_original_sg_symbol_H-M 'P 2(1)/n'
_cod_database_code 7000501
_diffrn_reflns_number_total 61238
_diffrn_reflns_number_independent 8584
_r_int 0.0292
_total_number_of_frames 3660
_time_per_frame_seconds 10
_frame_width_degrees 0.30
_detector_sample_distance_cm 6.00
_conventional_r1_(i>2\s(i)) 0.020
_reflections_with_i>2\s(i) 7338
_refine_diff_density_esd 0.127

loop_
_symmetry_equiv_pos_as_xyz
+x,+y,+z
1/2+x,1/2-y,1/2+z
-x,-y,-z
1/2-x,1/2+y,1/2-z

loop_
_atom_site_aniso_label
_atom_site_aniso_U_11
_atom_site_aniso_U_22
_atom_site_aniso_U_33
_atom_site_aniso_U_12
_atom_site_aniso_U_13
_atom_site_aniso_U_23
_atom_site_aniso_type_symbol
PT 0.02617(3) 0.03692(4) 0.03143(3) 0.00417(3) 0.01291(2) 0.00496(3) PT
CL 0.0407(2) 0.0432(3) 0.0644(3) 0.0100(2) 0.0250(2) 0.0143(2) CL
P1 0.0271(2) 0.0385(2) 0.0327(2) 0.0026(2) 0.0131(1) 0.0035(2) P
P2 0.0255(2) 0.0370(2) 0.0338(2) 0.0024(2) 0.0119(1) 0.0000(2) P
O1 0.0399(6) 0.0471(8) 0.0416(6) 0.0084(6) 0.0182(5) 0.0111(6) O
O2 0.111(1) 0.081(1) 0.0478(9) 0.013(1) 0.0272(9) -0.0121(9) O
O3 0.117(1) 0.046(1) 0.109(1) 0.016(1) 0.0589(9) 0.002(1) O
N 0.0485(9) 0.048(1) 0.060(1) -0.0002(8) 0.0205(7) 0.0059(9) N
C111 0.0307(7) 0.039(1) 0.0389(8) 0.0039(7) 0.0170(6) 0.0012(8) C
C112 0.0456(9) 0.044(1) 0.0367(8) 0.0001(9) 0.0200(6) -0.0002(8) C
C113 0.065(1) 0.049(1) 0.047(1) -0.005(1) 0.0264(8) -0.009(1) C
C114 0.070(1) 0.040(1) 0.064(1) 0.001(1) 0.0326(9) -0.006(1) C
C115 0.062(1) 0.043(1) 0.063(1) 0.013(1) 0.0257(9) 0.016(1) C
C116 0.045(1) 0.046(1) 0.045(1) 0.0071(9) 0.0119(8) 0.005(1) C
C121 0.0314(8) 0.043(1) 0.0344(8) 0.0062(7) 0.0146(6) 0.0033(8) C
C122 0.0426(9) 0.047(1) 0.0496(9) 0.0034(9) 0.0249(7) 0.0046(9) C
C123 0.060(1) 0.058(1) 0.057(1) 0.014(1) 0.0366(7) 0.013(1) C
C124 0.067(1) 0.069(1) 0.041(1) 0.024(1) 0.0271(8) 0.006(1) C
C125 0.053(1) 0.066(1) 0.043(1) 0.010(1) 0.0136(9) -0.009(1) C
C126 0.0390(9) 0.052(1) 0.0406(9) 0.0016(9) 0.0147(7) -0.0013(9) C
C131 0.0319(8) 0.0348(9) 0.0382(9) -0.0017(8) 0.0096(7) 0.0029(8) C
C132 0.049(1) 0.069(1) 0.043(1) 0.001(1) 0.0162(8) 0.014(1) C
C133 0.063(1) 0.071(2) 0.047(1) -0.011(1) 0.010(1) 0.023(1) C
C134 0.044(1) 0.045(1) 0.064(1) -0.007(1) -0.006(1) 0.011(1) C
C135 0.040(1) 0.051(1) 0.067(1) 0.010(1) 0.003(1) 0.000(1) C
C136 0.0357(9) 0.047(1) 0.049(1) 0.0050(9) 0.0100(8) -0.001(1) C
C211 0.0259(7) 0.038(1) 0.0433(9) 0.0006(7) 0.0112(6) -0.0035(8) C
C212 0.046(1) 0.057(1) 0.052(1) 0.014(1) 0.0180(8) 0.010(1) C
C213 0.052(1) 0.051(1) 0.071(1) 0.016(1) 0.012(1) 0.009(1) C
C214 0.036(1) 0.054(1) 0.080(1) 0.008(1) 0.0111(9) -0.026(1) C
C215 0.045(1) 0.073(2) 0.062(1) 0.010(1) 0.0218(8) -0.019(1) C
C216 0.0390(9) 0.058(1) 0.049(1) 0.0045(9) 0.0199(7) -0.006(1) C
C221 0.0351(9) 0.045(1) 0.043(1) 0.0073(9) 0.0062(8) -0.0073(9) C
C222 0.050(1) 0.051(1) 0.049(1) 0.000(1) 0.0214(8) -0.006(1) C
C223 0.079(2) 0.052(1) 0.053(1) 0.004(1) 0.022(1) -0.013(1) C
C224 0.080(2) 0.084(2) 0.098(2) 0.033(1) -0.031(2) -0.054(1) C
C225 0.051(2) 0.173(2) 0.209(3) 0.042(2) -0.041(2) -0.144(2) C
C226 0.038(1) 0.135(2) 0.156(2) 0.020(1) -0.006(1) -0.104(1) C
C231 0.0299(7) 0.041(1) 0.0446(9) 0.0058(8) 0.0191(6) 0.0060(8) C
C232 0.054(1) 0.046(1) 0.080(1) 0.001(1) 0.0403(8) 0.006(1) C
C233 0.094(1) 0.059(1) 0.111(1) 0.014(1) 0.069(1) 0.032(1) C
C234 0.103(1) 0.088(2) 0.091(1) 0.051(1) 0.0706(9) 0.059(1) C
C235 0.079(1) 0.109(2) 0.046(1) 0.038(1) 0.027(1) 0.024(1) C
C236 0.059(1) 0.067(2) 0.045(1) 0.005(1) 0.0196(9) 0.008(1) C

loop_
_atom_site_label
_atom_site_fract_x
_atom_site_fract_y
_atom_site_fract_z
_atom_site_occupancy
_atom_site_U_iso_or_equiv
_atom_site_thermal_displace_type
_atom_site_type_symbol
PT 0.510243(6) 0.145704(3) -.319945(6) 1.00 0.03086(3) Uani PT
CL 0.55975(5) 0.05301(2) -0.28690(5) 1.00 0.0479(2) Uani CL
P1 0.70410(4) 0.16430(2) -0.31067(4) 1.00 0.0322(2) Uani P
P2 0.31874(4) 0.12428(2) -0.32542(4) 1.00 0.0318(2) Uani P
O1 0.4637(1) 0.22698(6) -0.3641(1) 1.00 0.0419(5) Uani O
O2 0.5016(2) 0.2427(1) -0.1798(1) 1.00 0.081(1) Uani O
O3 0.4348(2) 0.30800(8) -0.3086(2) 1.00 0.086(1) Uani O
N 0.4685(2) 0.25922(8) -0.2821(2) 1.00 0.0520(8) Uani N
C111 0.7482(2) 0.23717(8) -0.2843(2) 1.00 0.0348(7) Uani C
C112 0.8229(2) 0.25640(9) -0.1733(2) 1.00 0.0407(8) Uani C
C113 0.8534(2) 0.3122(1) -0.1559(2) 1.00 0.0520(9) Uani C
C114 0.8113(2) 0.34925(9) -0.2475(2) 1.00 0.056(1) Uani C
C115 0.7368(2) 0.3309(1) -0.3575(2) 1.00 0.055(1) Uani C
C116 0.7038(2) 0.2752(1) -0.3758(2) 1.00 0.0465(9) Uani C
C121 0.7222(2) 0.14696(8) -0.4482(2) 1.00 0.0355(7) Uani C
C122 0.8087(2) 0.1734(1) -0.4820(2) 1.00 0.0443(8) Uani C
C123 0.8179(2) 0.1605(1) -0.5885(2) 1.00 0.0541(9) Uani C
C124 0.7432(2) 0.1208(1) -0.6613(2) 1.00 0.0569(9) Uani C
C125 0.6597(2) 0.0937(1) -0.6278(2) 1.00 0.055(1) Uani C
C126 0.6484(2) 0.1070(1) -0.5215(2) 1.00 0.0441(8) Uani C
C131 0.8210(2) 0.12705(9) -0.1938(2) 1.00 0.0360(7) Uani C
C132 0.8092(2) 0.1216(1) -0.0851(2) 1.00 0.054(1) Uani C
C133 0.9013(2) 0.0959(1) 0.0081(2) 1.00 0.063(1) Uani C
C134 1.0013(2) 0.0747(1) -0.0086(2) 1.00 0.058(1) Uani C
C135 1.0130(2) 0.0807(1) -0.1156(2) 1.00 0.057(1) Uani C
C136 0.9229(2) 0.1064(1) -0.2083(2) 1.00 0.0453(9) Uani C
C211 0.2228(2) 0.18284(8) -0.3208(2) 1.00 0.0361(7) Uani C
C212 0.1904(2) 0.2210(1) -0.4110(2) 1.00 0.0519(9) Uani C
C213 0.1151(2) 0.2657(1) -0.4113(2) 1.00 0.061(1) Uani C
C214 0.0711(2) 0.2708(1) -0.3232(2) 1.00 0.060(1) Uani C
C215 0.1014(2) 0.2330(1) -0.2344(2) 1.00 0.059(1) Uani C
C216 0.1781(2) 0.1890(1) -0.2318(2) 1.00 0.0476(8) Uani C
C221 0.2260(2) 0.08514(9) -0.4551(2) 1.00 0.0434(8) Uani C
C222 0.2765(2) 0.0535(1) -0.5182(2) 1.00 0.0489(9) Uani C
C223 0.2041(2) 0.0239(1) -0.6172(2) 1.00 0.062(1) Uani C
C224 0.0830(3) 0.0265(1) -0.6538(3) 1.00 0.105(2) Uani C
C225 0.0317(3) 0.0564(2) -0.5895(4) 1.00 0.170(2) Uani C
C226 0.1022(2) 0.0861(1) -0.4915(3) 1.00 0.121(1) Uani C
C231 0.3310(2) 0.08233(9) -0.1985(2) 1.00 0.0371(7) Uani C
C232 0.2770(2) 0.0307(1) -0.2082(2) 1.00 0.0455(9) Uani C
C233 0.2908(3) 0.0007(1) -0.1069(3) 1.00 0.079(1) Uani C
C234 0.3550(2) 0.0211(1) 0.0005(2) 1.00 0.084(1) Uani C
C235 0.4117(3) 0.0724(1) 0.0123(2) 1.00 0.077(1) Uani C
C236 0.3998(2) 0.1028(1) -0.0877(2) 1.00 0.057(1) Uani C
H1 0.8537 0.2305 -0.1080 1.00 0.0448 Uiso H
H2 0.9050 0.3252 -0.0782 1.00 0.0573 Uiso H
H3 0.8338 0.3883 -0.2349 1.00 0.0613 Uiso H
H4 0.7074 0.3571 -0.4225 1.00 0.0607 Uiso H
H5 0.6495 0.2628 -0.4529 1.00 0.0511 Uiso H
H6 0.8624 0.2009 -0.4306 1.00 0.0487 Uiso H
H7 0.8773 0.1794 -0.6122 1.00 0.0595 Uiso H
H8 0.7497 0.1120 -0.7363 1.00 0.0625 Uiso H
H9 0.6084 0.0652 -0.6783 1.00 0.0606 Uiso H
H10 0.5884 0.0881 -0.4987 1.00 0.0485 Uiso H
H11 0.7377 0.1356 -0.0740 1.00 0.0593 Uiso H
H12 0.8948 0.0930 0.0847 1.00 0.0693 Uiso H
H13 1.0634 0.0554 0.0553 1.00 0.0641 Uiso H
H14 1.0850 0.0669 -0.1262 1.00 0.0631 Uiso H
H15 0.9313 0.1099 -0.2840 1.00 0.0499 Uiso H
H16 0.2199 0.2170 -0.4747 1.00 0.0571 Uiso H
H17 0.0940 0.2930 -0.4742 1.00 0.0674 Uiso H
H18 0.0179 0.3016 -0.3242 1.00 0.0660 Uiso H
H19 0.0694 0.2367 -0.1724 1.00 0.0653 Uiso H
H20 0.2004 0.1625 -0.1674 1.00 0.0524 Uiso H
H21 0.3639 0.0517 -0.4935 1.00 0.0538 Uiso H
H22 0.2414 0.0013 -0.6601 1.00 0.0683 Uiso H
H23 0.0326 0.0073 -0.7250 1.00 0.1159 Uiso H
H24 -0.0556 0.0567 -0.6131 1.00 0.1873 Uiso H
H25 0.0641 0.1079 -0.4480 1.00 0.1336 Uiso H
H26 0.2297 0.0155 -0.2852 1.00 0.0610 Uiso H
H27 0.2535 -0.0357 -0.1139 1.00 0.0871 Uiso H
H28 0.3616 -0.0001 0.0703 1.00 0.0929 Uiso H
H29 0.4594 0.0868 0.0898 1.00 0.0848 Uiso H
H30 0.4397 0.1386 -0.0802 1.00 0.0625 Uiso H

loop_
_atom_type_symbol
_atom_type_oxidation_number
_atom_type_number_in_cell
_atom_type_scat_dispersion_real
_atom_type_scat_dispersion_imag
_atom_type_scat_source
PT 0 4 -2.3520 8.3880 'International Tables Vol IV Table 2.2A'
CL 0 4 0.1320 0.1590 'International Tables Vol IV Table 2.2A'
P 0 8 0.0900 0.0950 'International Tables Vol IV Table 2.2A'
O 0 12 0.0080 0.0060 'International Tables Vol IV Table 2.2A'
N 0 4 0.0040 0.0030 'International Tables Vol IV Table 2.2A'
C 0 144 0.0020 0.0020 'International Tables Vol IV Table 2.2A'
H 0 120 0.0000 0.0000 'International Tables Vol IV Table 2.2A'

loop_
_geom_angle_atom_site_label_1
_geom_angle_atom_site_label_2
_geom_angle_atom_site_label_3
_geom_angle
_geom_angle_site_symmetry_1
_geom_angle_site_symmetry_2
_geom_angle_site_symmetry_3
_geom_angle_publ_flag
CL PT P1 89.5(1) 1_555 1_555 1_555 yes
CL PT P2 88.6(1) 1_555 1_555 1_555 yes
CL PT O1 175.1(1) 1_555 1_555 1_555 yes
P1 PT P2 178.0(1) 1_555 1_555 1_555 yes
P1 PT O1 89.8(1) 1_555 1_555 1_555 yes
P2 PT O1 92.1(1) 1_555 1_555 1_555 yes
PT P1 C111 114.3(1) 1_555 1_555 1_555 yes
PT P1 C121 111.6(1) 1_555 1_555 1_555 yes
PT P1 C131 113.8(1) 1_555 1_555 1_555 yes
C111 P1 C121 105.0(1) 1_555 1_555 1_555 yes
C111 P1 C131 104.3(1) 1_555 1_555 1_555 yes
C121 P1 C131 107.1(1) 1_555 1_555 1_555 yes
PT P2 C211 116.7(1) 1_555 1_555 1_555 yes
PT P2 C221 114.4(1) 1_555 1_555 1_555 yes
PT P2 C231 109.5(1) 1_555 1_555 1_555 yes
C211 P2 C221 103.9(1) 1_555 1_555 1_555 yes
C211 P2 C231 104.8(1) 1_555 1_555 1_555 yes
C221 P2 C231 106.8(1) 1_555 1_555 1_555 yes
PT O1 N 116.8(1) 1_555 1_555 1_555 yes
O1 N O2 121.1(2) 1_555 1_555 1_555 yes
O1 N O3 117.5(2) 1_555 1_555 1_555 yes
O2 N O3 121.4(2) 1_555 1_555 1_555 yes
P1 C111 C112 121.9(1) 1_555 1_555 1_555 yes
P1 C111 C116 119.4(1) 1_555 1_555 1_555 yes
C112 C111 C116 118.7(2) 1_555 1_555 1_555 yes
C111 C112 C113 120.4(2) 1_555 1_555 1_555 yes
C111 C112 H1 119.8 1_555 1_555 1_555 yes
C113 C112 H1 119.8 1_555 1_555 1_555 yes
C112 C113 C114 120.5(2) 1_555 1_555 1_555 yes
C112 C113 H2 119.8 1_555 1_555 1_555 yes
C114 C113 H2 119.8 1_555 1_555 1_555 yes
C113 C114 C115 119.8(2) 1_555 1_555 1_555 yes
C113 C114 H3 120.1 1_555 1_555 1_555 yes
C115 C114 H3 120.1 1_555 1_555 1_555 yes
C114 C115 C116 120.4(2) 1_555 1_555 1_555 yes
C114 C115 H4 119.8 1_555 1_555 1_555 yes
C116 C115 H4 119.8 1_555 1_555 1_555 yes
C111 C116 C115 120.2(2) 1_555 1_555 1_555 yes
C111 C116 H5 119.9 1_555 1_555 1_555 yes
C115 C116 H5 119.9 1_555 1_555 1_555 yes
P1 C121 C122 121.5(1) 1_555 1_555 1_555 yes
P1 C121 C126 119.5(2) 1_555 1_555 1_555 yes
C122 C121 C126 119.0(2) 1_555 1_555 1_555 yes
C121 C122 C123 120.1(2) 1_555 1_555 1_555 yes
C121 C122 H6 120.0 1_555 1_555 1_555 yes
C123 C122 H6 120.0 1_555 1_555 1_555 yes
C122 C123 C124 120.4(2) 1_555 1_555 1_555 yes
C122 C123 H7 119.8 1_555 1_555 1_555 yes
C124 C123 H7 119.8 1_555 1_555 1_555 yes
C123 C124 C125 120.0(2) 1_555 1_555 1_555 yes
C123 C124 H8 120.0 1_555 1_555 1_555 yes
C125 C124 H8 120.0 1_555 1_555 1_555 yes
C124 C125 C126 120.1(2) 1_555 1_555 1_555 yes
C124 C125 H9 120.0 1_555 1_555 1_555 yes
C126 C125 H9 120.0 1_555 1_555 1_555 yes
C121 C126 C125 120.4(2) 1_555 1_555 1_555 yes
C121 C126 H10 119.8 1_555 1_555 1_555 yes
C125 C126 H10 119.8 1_555 1_555 1_555 yes
P1 C131 C132 118.5(2) 1_555 1_555 1_555 yes
P1 C131 C136 122.0(2) 1_555 1_555 1_555 yes
C132 C131 C136 119.4(2) 1_555 1_555 1_555 yes
C131 C132 C133 119.5(2) 1_555 1_555 1_555 yes
C131 C132 H11 120.2 1_555 1_555 1_555 yes
C133 C132 H11 120.2 1_555 1_555 1_555 yes
C132 C133 C134 120.2(3) 1_555 1_555 1_555 yes
C132 C133 H12 119.9 1_555 1_555 1_555 yes
C134 C133 H12 119.9 1_555 1_555 1_555 yes
C133 C134 C135 120.1(2) 1_555 1_555 1_555 yes
C133 C134 H13 120.0 1_555 1_555 1_555 yes
C135 C134 H13 120.0 1_555 1_555 1_555 yes
C134 C135 C136 120.3(3) 1_555 1_555 1_555 yes
C134 C135 H14 119.8 1_555 1_555 1_555 yes
C136 C135 H14 119.8 1_555 1_555 1_555 yes
C131 C136 C135 120.5(2) 1_555 1_555 1_555 yes
C131 C136 H15 119.8 1_555 1_555 1_555 yes
C135 C136 H15 119.8 1_555 1_555 1_555 yes
P2 C211 C212 118.8(2) 1_555 1_555 1_555 yes
P2 C211 C216 122.3(2) 1_555 1_555 1_555 yes
C212 C211 C216 118.9(2) 1_555 1_555 1_555 yes
C211 C212 C213 120.2(3) 1_555 1_555 1_555 yes
C211 C212 H16 119.9 1_555 1_555 1_555 yes
C213 C212 H16 119.9 1_555 1_555 1_555 yes
C212 C213 C214 120.1(2) 1_555 1_555 1_555 yes
C212 C213 H17 119.9 1_555 1_555 1_555 yes
C214 C213 H17 119.9 1_555 1_555 1_555 yes
C213 C214 C215 120.2(2) 1_555 1_555 1_555 yes
C213 C214 H18 119.9 1_555 1_555 1_555 yes
C215 C214 H18 119.9 1_555 1_555 1_555 yes
C214 C215 C216 120.3(3) 1_555 1_555 1_555 yes
C214 C215 H19 119.9 1_555 1_555 1_555 yes
C216 C215 H19 119.9 1_555 1_555 1_555 yes
C211 C216 C215 120.4(2) 1_555 1_555 1_555 yes
C211 C216 H20 119.8 1_555 1_555 1_555 yes
C215 C216 H20 119.8 1_555 1_555 1_555 yes
P2 C221 C222 121.6(2) 1_555 1_555 1_555 yes
P2 C221 C226 120.3(2) 1_555 1_555 1_555 yes
C222 C221 C226 118.0(2) 1_555 1_555 1_555 yes
C221 C222 C223 120.8(2) 1_555 1_555 1_555 yes
C221 C222 H21 119.6 1_555 1_555 1_555 yes
C223 C222 H21 119.6 1_555 1_555 1_555 yes
C222 C223 C224 120.5(3) 1_555 1_555 1_555 yes
C222 C223 H22 119.7 1_555 1_555 1_555 yes
C224 C223 H22 119.7 1_555 1_555 1_555 yes
C223 C224 C225 119.2(3) 1_555 1_555 1_555 yes
C223 C224 H23 120.4 1_555 1_555 1_555 yes
C225 C224 H23 120.4 1_555 1_555 1_555 yes
C224 C225 C226 120.9(3) 1_555 1_555 1_555 yes
C224 C225 H24 119.5 1_555 1_555 1_555 yes
C226 C225 H24 119.5 1_555 1_555 1_555 yes
C221 C226 C225 120.5(3) 1_555 1_555 1_555 yes
C221 C226 H25 119.8 1_555 1_555 1_555 yes
C225 C226 H25 119.8 1_555 1_555 1_555 yes
P2 C231 C232 122.6(2) 1_555 1_555 1_555 yes
P2 C231 C236 118.1(2) 1_555 1_555 1_555 yes
C232 C231 C236 119.3(2) 1_555 1_555 1_555 yes
C231 C232 C233 119.4(2) 1_555 1_555 1_555 yes
C231 C232 H26 120.3 1_555 1_555 1_555 yes
C233 C232 H26 120.3 1_555 1_555 1_555 yes
C232 C233 C234 121.3(3) 1_555 1_555 1_555 yes
C232 C233 H27 119.4 1_555 1_555 1_555 yes
C234 C233 H27 119.4 1_555 1_555 1_555 yes
C233 C234 C235 120.3(3) 1_555 1_555 1_555 yes
C233 C234 H28 119.9 1_555 1_555 1_555 yes
C235 C234 H28 119.9 1_555 1_555 1_555 yes
C234 C235 C236 119.4(2) 1_555 1_555 1_555 yes
C234 C235 H29 120.3 1_555 1_555 1_555 yes
C236 C235 H29 120.3 1_555 1_555 1_555 yes
C231 C236 C235 120.3(2) 1_555 1_555 1_555 yes
C231 C236 H30 119.9 1_555 1_555 1_555 yes
C235 C236 H30 119.9 1_555 1_555 1_555 yes

loop_
_geom_bond_atom_site_label_1
_geom_bond_atom_site_label_2
_geom_bond_distance
_geom_bond_site_symmetry_1
_geom_bond_site_symmetry_2
_geom_bond_publ_flag
PT CL 2.297(1) 1_555 1_555 yes
PT P1 2.311(1) 1_555 1_555 yes
PT P2 2.313(1) 1_555 1_555 yes
PT O1 2.044(1) 1_555 1_555 yes
P1 C111 1.819(2) 1_555 1_555 yes
P1 C121 1.819(2) 1_555 1_555 yes
P1 C131 1.816(2) 1_555 1_555 yes
P2 C211 1.824(2) 1_555 1_555 yes
P2 C221 1.820(2) 1_555 1_555 yes
P2 C231 1.808(2) 1_555 1_555 yes
O1 N 1.250(3) 1_555 1_555 yes
O2 N 1.228(3) 1_555 1_555 yes
O3 N 1.240(3) 1_555 1_555 yes
C111 C112 1.396(2) 1_555 1_555 yes
C111 C116 1.387(3) 1_555 1_555 yes
C112 C113 1.382(3) 1_555 1_555 yes
C112 H1 0.970 1_555 1_555 yes
C113 C114 1.371(3) 1_555 1_555 yes
C113 H2 0.970 1_555 1_555 yes
C114 C115 1.379(3) 1_555 1_555 yes
C114 H3 0.970 1_555 1_555 yes
C115 C116 1.387(3) 1_555 1_555 yes
C115 H4 0.970 1_555 1_555 yes
C116 H5 0.970 1_555 1_555 yes
C121 C122 1.395(3) 1_555 1_555 yes
C121 C126 1.382(3) 1_555 1_555 yes
C122 C123 1.380(4) 1_555 1_555 yes
C122 H6 0.970 1_555 1_555 yes
C123 C124 1.379(3) 1_555 1_555 yes
C123 H7 0.970 1_555 1_555 yes
C124 C125 1.371(4) 1_555 1_555 yes
C124 H8 0.970 1_555 1_555 yes
C125 C126 1.390(4) 1_555 1_555 yes
C125 H9 0.970 1_555 1_555 yes
C126 H10 0.970 1_555 1_555 yes
C131 C132 1.392(3) 1_555 1_555 yes
C131 C136 1.382(3) 1_555 1_555 yes
C132 C133 1.397(3) 1_555 1_555 yes
C132 H11 0.970 1_555 1_555 yes
C133 C134 1.377(4) 1_555 1_555 yes
C133 H12 0.970 1_555 1_555 yes
C134 C135 1.372(4) 1_555 1_555 yes
C134 H13 0.970 1_555 1_555 yes
C135 C136 1.382(3) 1_555 1_555 yes
C135 H14 0.970 1_555 1_555 yes
C136 H15 0.970 1_555 1_555 yes
C211 C212 1.374(3) 1_555 1_555 yes
C211 C216 1.384(3) 1_555 1_555 yes
C212 C213 1.395(4) 1_555 1_555 yes
C212 H16 0.970 1_555 1_555 yes
C213 C214 1.366(5) 1_555 1_555 yes
C213 H17 0.970 1_555 1_555 yes
C214 C215 1.357(4) 1_555 1_555 yes
C214 H18 0.970 1_555 1_555 yes
C215 C216 1.387(4) 1_555 1_555 yes
C215 H19 0.970 1_555 1_555 yes
C216 H20 0.970 1_555 1_555 yes
C221 C222 1.369(4) 1_555 1_555 yes
C221 C226 1.372(3) 1_555 1_555 yes
C222 C223 1.391(3) 1_555 1_555 yes
C222 H21 0.970 1_555 1_555 yes
C223 C224 1.343(4) 1_555 1_555 yes
C223 H22 0.970 1_555 1_555 yes
C224 C225 1.362(6) 1_555 1_555 yes
C224 H23 0.970 1_555 1_555 yes
C225 C226 1.379(5) 1_555 1_555 yes
C225 H24 0.970 1_555 1_555 yes
C226 H25 0.970 1_555 1_555 yes
C231 C232 1.381(3) 1_555 1_555 yes
C231 C236 1.386(3) 1_555 1_555 yes
C232 C233 1.387(4) 1_555 1_555 yes
C232 H26 0.970 1_555 1_555 yes
C233 C234 1.343(4) 1_555 1_555 yes
C233 H27 0.970 1_555 1_555 yes
C234 C235 1.383(4) 1_555 1_555 yes
C234 H28 0.970 1_555 1_555 yes
C235 C236 1.384(4) 1_555 1_555 yes
C235 H29 0.970 1_555 1_555 yes
C236 H30 0.970 1_555 1_555 yes
